data_2011226
loop_
_publ_author_name
'Gzella, Andrzej'
'Rozwadowska, Maria D.'

_publ_section_title
;
 (4<i>S</i>,5<i>S</i>)-(+)-4-Hydroxymethyl-2,5-diphenyloxazoline
;
_journal_issue 8
_journal_name_full 'Acta Crystallographica Section C'
_journal_page_first 981
_journal_page_last 982
_journal_paper_doi 10.1107/S0108270100006818
_journal_volume 56
_journal_year 2000
_chemical_formula_moiety 'C16 H15 N O2'
_chemical_formula_sum 'C16 H15 N O2'
_chemical_formula_weight 253.29
_chemical_melting_point 459.5(5)
_chemical_name_systematic
;
(4S,5S)-(+)-4-Hydroxymethyl-2,5-diphenyloxazoline
;
_space_group_IT_number 19
_symmetry_cell_setting orthorhombic
_symmetry_space_group_name_Hall 'P 2ac 2ab'
_symmetry_space_group_name_H-M 'P 21 21 21'
_audit_creation_method SHELXL-97
_cell_angle_alpha 90.000
_cell_angle_beta 90.000
_cell_angle_gamma 90.000
_cell_formula_units_Z 4
_cell_length_a 4.8995(10)
_cell_length_b 11.3300(13)
_cell_length_c 23.820(3)
_cell_measurement_reflns_used 48
_cell_measurement_temperature 293(2)
_cell_measurement_theta_max 30.3
_cell_measurement_theta_min 15.4
_cell_volume 1322.3(4)
_computing_cell_refinement 'Kuma KM-4 Software'
_computing_data_collection 'Kuma KM-4 Software (Kuma Diffraction, 1991)'
_computing_data_reduction 'Kuma KM-4 Software'
_computing_molecular_graphics 'ORTEPII (Johnson, 1976) and Ortep-3 for Windows (Farrugia, 1997)'
_computing_publication_material SHELXL97
_computing_structure_refinement 'SHELXL97 (Sheldrick, 1997)'
_computing_structure_solution 'SHELXS97 (Sheldrick, 1990)'
_diffrn_ambient_temperature 293(2)
_diffrn_measured_fraction_theta_full .993
_diffrn_measured_fraction_theta_max .993
_diffrn_measurement_device_type 'Kuma Diffraction KM-4 diffractometer'
_diffrn_measurement_method \w--2\q
_diffrn_radiation_monochromator graphite
_diffrn_radiation_source 'fine-focus sealed tube'
_diffrn_radiation_type CuK\a
_diffrn_radiation_wavelength 1.54178
_diffrn_reflns_av_R_equivalents .0365
_diffrn_reflns_av_sigmaI/netI .0170
_diffrn_reflns_limit_h_max 5
_diffrn_reflns_limit_h_min -5
_diffrn_reflns_limit_k_max 13
_diffrn_reflns_limit_k_min 0
_diffrn_reflns_limit_l_max 29
_diffrn_reflns_limit_l_min 0
_diffrn_reflns_number 2557
_diffrn_reflns_theta_full 70.04
_diffrn_reflns_theta_max 70.04
_diffrn_reflns_theta_min 3.71
_diffrn_standards_decay_% .7
_diffrn_standards_interval_count 100
_diffrn_standards_number 2
_exptl_absorpt_coefficient_mu .674
_exptl_absorpt_correction_type none
_exptl_crystal_colour Colourless
_exptl_crystal_density_diffrn 1.272
_exptl_crystal_density_method 'not measured'
_exptl_crystal_description Needle
_exptl_crystal_F_000 536
_exptl_crystal_size_max .50
_exptl_crystal_size_mid .25
_exptl_crystal_size_min .11
_refine_diff_density_max .126
_refine_diff_density_min -.129
_refine_ls_abs_structure_details 'Flack (1983)'
_refine_ls_abs_structure_Flack -.09(19)
_refine_ls_extinction_coef .0047(7)
_refine_ls_extinction_method 'SHELXL97 (Sheldrick, 1997)'
_refine_ls_goodness_of_fit_ref 1.076
_refine_ls_hydrogen_treatment refall
_refine_ls_matrix_type full
_refine_ls_number_parameters 233
_refine_ls_number_reflns 2406
_refine_ls_number_restraints 0
_refine_ls_restrained_S_all 1.076
_refine_ls_R_factor_all .0320
_refine_ls_R_factor_gt .0289
_refine_ls_shift/su_max <0.001
_refine_ls_shift/su_mean .000
_refine_ls_structure_factor_coef Fsqd
_refine_ls_weighting_details 'calc w = 1/[\s^2^(Fo^2^)+(0.0536P)^2^+0.0663P] where P=(Fo^2^+2Fc^2^)/3'
_refine_ls_weighting_scheme calc
_refine_ls_wR_factor_ref .0817
_reflns_number_gt 2273
_reflns_number_total 2406
_reflns_threshold_expression I>2\s(I)
_cod_data_source_file jz1397.cif
_cod_data_source_block II
_cod_depositor_comments
;
The following automatic conversions were performed:
'_symmetry_cell_setting' value 'Orthorhombic' changed to 'orthorhombic'
according to '/home/saulius/struct/CIF-dictionaries/cif_core.dic'
dictionary named 'cif_core.dic' version 2.4.1 from 2010-06-29.

Automatic conversion script
Id: cif_fix_enum 1527 2010-12-29 10:47:43Z saulius 

The following automatic conversions were performed:

'_chemical_melting_point' value '459--460 K' was changed to
'459.5(5)' - the average value was taken and precision was estimated.

Automatic conversion script
Id: cif_fix_values 1646 2011-03-28 12:23:43Z adriana 

The following automatic conversions were performed:

'_chemical_melting_point' value '459--460 K' was changed to
'459.5(5)' - the average value was taken and precision was
estimated.

'_symmetry_cell_setting' value 'Orthorhombic' changed to
'orthorhombic' according to
/home/saulius/struct/CIF-dictionaries/cif_core.dic dictionary named
'cif_core.dic' version 2.4.1 from 2010-06-29.

Automatic conversion script
Id: cif_fix_values 1715 2011-07-08 13:25:40Z adriana 
;
_cod_database_code 2011226

loop_
_symmetry_equiv_pos_as_xyz
'x, y, z'
'-x+1/2, -y, z+1/2'
'-x, y+1/2, -z+1/2'
'x+1/2, -y+1/2, -z'

loop_
_atom_site_label
_atom_site_fract_x
_atom_site_fract_y
_atom_site_fract_z
_atom_site_U_iso_or_equiv
_atom_site_adp_type
_atom_site_calc_flag
_atom_site_refinement_flags
_atom_site_occupancy
_atom_site_disorder_assembly
_atom_site_disorder_group
_atom_site_type_symbol
O1 .6153(2) .95123(7) .12135(4) .0560(3) Uani d . 1 . . O
C2 .6976(3) .83793(10) .11417(5) .0446(3) Uani d . 1 . . C
N3 .8497(2) .81512(8) .07251(4) .0454(2) Uani d . 1 . . N
C4 .8914(3) .92531(9) .04140(5) .0428(3) Uani d . 1 . . C
C5 .7121(3) 1.01667(10) .07262(5) .0428(3) Uani d . 1 . . C
C6 .5973(3) .75357(11) .15641(5) .0482(3) Uani d . 1 . . C
C7 .6979(4) .63901(13) .15754(6) .0619(4) Uani d . 1 . . C
C8 .5996(5) .55956(15) .19670(7) .0739(5) Uani d . 1 . . C
C9 .4053(5) .59340(17) .23446(7) .0761(5) Uani d . 1 . . C
C10 .3007(5) .70634(19) .23316(7) .0789(5) Uani d . 1 . . C
C11 .3980(4) .78668(15) .19443(6) .0630(4) Uani d . 1 . . C
C12 .8116(3) .91222(11) -.01947(6) .0512(3) Uani d . 1 . . C
O13 .5259(2) .89721(9) -.02506(5) .0592(3) Uani d . 1 . . O
C14 .8498(3) 1.12880(9) .09044(5) .0409(3) Uani d . 1 . . C
C15 .7732(3) 1.23437(11) .06599(6) .0543(3) Uani d . 1 . . C
C16 .9014(4) 1.33881(12) .08107(7) .0681(4) Uani d . 1 . . C
C17 1.1019(4) 1.33838(13) .12064(7) .0663(4) Uani d . 1 . . C
C18 1.1794(4) 1.23448(15) .14528(7) .0656(4) Uani d . 1 . . C
C19 1.0548(3) 1.12933(12) .13020(6) .0541(3) Uani d . 1 . . C
H4A 1.092(4) .9450(13) .0443(6) .053(4) Uiso d . 1 . . H
H5A .559(3) 1.0366(13) .0502(6) .046(4) Uiso d . 1 . . H
H7A .843(5) .6148(17) .1319(8) .083(6) Uiso d . 1 . . H
H8A .679(5) .476(2) .1952(9) .099(7) Uiso d . 1 . . H
H9A .341(5) .5391(18) .2623(9) .087(6) Uiso d . 1 . . H
H10A .166(5) .730(2) .2613(9) .105(7) Uiso d . 1 . . H
H11A .313(5) .8696(19) .1932(8) .088(6) Uiso d . 1 . . H
H12A .869(4) .9860(16) -.0401(7) .065(4) Uiso d . 1 . . H
H12B .921(4) .8417(15) -.0357(7) .064(5) Uiso d . 1 . . H
H13A .492(5) .826(2) -.0419(8) .092(7) Uiso d . 1 . . H
H15A .630(4) 1.2322(15) .0377(7) .073(5) Uiso d . 1 . . H
H16A .844(4) 1.4148(17) .0645(8) .076(5) Uiso d . 1 . . H
H17A 1.193(5) 1.4129(18) .1314(8) .088(6) Uiso d . 1 . . H
H18A 1.317(5) 1.2351(17) .1740(8) .081(5) Uiso d . 1 . . H
H19A 1.099(4) 1.0573(17) .1490(7) .069(5) Uiso d . 1 . . H

loop_
_atom_site_aniso_label
_atom_site_aniso_U_11
_atom_site_aniso_U_22
_atom_site_aniso_U_33
_atom_site_aniso_U_12
_atom_site_aniso_U_13
_atom_site_aniso_U_23
O1 .0609(6) .0336(4) .0735(6) -.0047(4) .0270(5) -.0076(4)
C2 .0460(7) .0348(5) .0529(6) -.0034(5) .0014(5) -.0072(5)
N3 .0509(6) .0346(5) .0508(5) .0060(4) .0020(5) -.0022(4)
C4 .0403(7) .0311(5) .0572(7) -.0014(4) .0065(5) -.0049(4)
C5 .0396(6) .0322(5) .0565(6) -.0015(4) .0058(5) -.0054(5)
C6 .0529(7) .0438(6) .0480(6) -.0089(5) -.0032(5) -.0035(5)
C7 .0792(11) .0470(7) .0594(7) .0003(7) .0041(8) .0032(6)
C8 .1008(14) .0525(8) .0684(9) -.0056(9) -.0036(9) .0118(7)
C9 .0919(13) .0748(11) .0616(9) -.0196(10) .0004(8) .0186(8)
C10 .0837(13) .0876(12) .0654(9) -.0072(11) .0170(9) .0119(8)
C11 .0668(10) .0610(8) .0613(8) -.0027(7) .0093(7) .0026(6)
C12 .0595(8) .0411(6) .0531(7) .0008(6) .0102(6) -.0003(5)
O13 .0625(6) .0420(5) .0731(6) .0008(4) -.0130(5) -.0125(4)
C14 .0420(6) .0319(5) .0488(5) -.0015(5) .0070(5) -.0049(4)
C15 .0572(8) .0389(6) .0667(8) -.0016(5) -.0018(7) .0042(5)
C16 .0789(11) .0341(6) .0912(11) -.0052(7) .0067(9) .0042(6)
C17 .0693(10) .0472(7) .0825(9) -.0198(7) .0136(8) -.0158(7)
C18 .0586(9) .0698(9) .0684(8) -.0146(8) -.0029(8) -.0152(7)
C19 .0526(8) .0470(7) .0627(7) -.0004(6) -.0041(6) -.0006(6)

loop_
_atom_type_symbol
_atom_type_description
_atom_type_scat_dispersion_real
_atom_type_scat_dispersion_imag
_atom_type_scat_source
C C .0181 .0091 'International Tables Vol C Tables 4.2.6.8 and 6.1.1.4'
H H .0000 .0000 'International Tables Vol C Tables 4.2.6.8 and 6.1.1.4'
N N .0311 .0180 'International Tables Vol C Tables 4.2.6.8 and 6.1.1.4'
O O .0492 .0322 'International Tables Vol C Tables 4.2.6.8 and 6.1.1.4'

loop_
_geom_angle_atom_site_label_1
_geom_angle_atom_site_label_2
_geom_angle_atom_site_label_3
_geom_angle
_geom_angle_publ_flag
C2 O1 C5 106.52(9) yes
N3 C2 O1 117.81(10) yes
N3 C2 C6 126.79(11) ?
O1 C2 C6 115.40(10) ?
C2 N3 C4 107.69(9) yes
N3 C4 C12 111.46(10) ?
N3 C4 C5 104.34(10) yes
C12 C4 C5 112.35(11) ?
N3 C4 H4A 106.8(8) ?
C12 C4 H4A 109.9(8) ?
C5 C4 H4A 111.8(9) ?
O1 C5 C14 110.61(10) ?
O1 C5 C4 103.13(9) yes
C14 C5 C4 116.55(10) ?
O1 C5 H5A 108.2(9) ?
C14 C5 H5A 108.3(9) ?
C4 C5 H5A 109.8(9) ?
C11 C6 C7 119.43(13) ?
C11 C6 C2 120.46(12) ?
C7 C6 C2 120.10(12) ?
C8 C7 C6 119.86(16) ?
C8 C7 H7A 119.5(11) ?
C6 C7 H7A 120.6(11) ?
C9 C8 C7 120.31(17) ?
C9 C8 H8A 123.2(14) ?
C7 C8 H8A 116.5(14) ?
C8 C9 C10 120.33(16) ?
C8 C9 H9A 120.4(12) ?
C10 C9 H9A 119.2(13) ?
C9 C10 C11 119.91(18) ?
C9 C10 H10A 119.6(14) ?
C11 C10 H10A 120.4(14) ?
C10 C11 C6 120.14(16) ?
C10 C11 H11A 118.9(12) ?
C6 C11 H11A 120.9(11) ?
O13 C12 C4 110.98(11) ?
O13 C12 H12A 109.3(11) ?
C4 C12 H12A 108.3(9) ?
O13 C12 H12B 112.5(10) ?
C4 C12 H12B 107.5(9) ?
H12A C12 H12B 108.1(13) ?
C12 O13 H13A 108.9(15) ?
C19 C14 C15 118.86(12) ?
C19 C14 C5 121.68(11) ?
C15 C14 C5 119.45(12) ?
C14 C15 C16 120.42(14) ?
C14 C15 H15A 117.7(11) ?
C16 C15 H15A 121.9(11) ?
C17 C16 C15 120.19(14) ?
C17 C16 H16A 119.1(12) ?
C15 C16 H16A 120.7(12) ?
C16 C17 C18 120.01(13) ?
C16 C17 H17A 120.2(13) ?
C18 C17 H17A 119.8(13) ?
C17 C18 C19 120.37(16) ?
C17 C18 H18A 119.6(12) ?
C19 C18 H18A 120.0(12) ?
C14 C19 C18 120.14(14) ?
C14 C19 H19A 118.8(12) ?
C18 C19 H19A 120.9(12) ?

loop_
_geom_bond_atom_site_label_1
_geom_bond_atom_site_label_2
_geom_bond_site_symmetry_2
_geom_bond_distance
_geom_bond_publ_flag
O1 C2 . 1.3563(14) yes
O1 C5 . 1.4568(16) yes
C2 N3 . 1.2677(16) yes
C2 C6 . 1.4723(17) yes
N3 C4 . 1.4660(15) yes
C4 C12 . 1.5090(19) ?
C4 C5 . 1.5479(16) yes
C4 H4A . 1.011(17) ?
C5 C14 . 1.4999(16) yes
C5 H5A . .949(16) ?
C6 C11 . 1.383(2) ?
C6 C7 . 1.389(2) ?
C7 C8 . 1.383(2) ?
C7 H7A . .98(2) ?
C8 C9 . 1.365(3) ?
C8 H8A . 1.02(2) ?
C9 C10 . 1.379(3) ?
C9 H9A . .96(2) ?
C10 C11 . 1.381(2) ?
C10 H10A . .98(2) ?
C11 H11A . 1.03(2) ?
C12 O13 . 1.4163(19) ?
C12 H12A . 1.010(18) ?
C12 H12B . 1.037(18) ?
O13 H13A . .92(2) ?
C14 C19 . 1.3806(19) ?
C14 C15 . 1.3822(17) ?
C15 C16 . 1.387(2) ?
C15 H15A . .974(18) ?
C16 C17 . 1.361(3) ?
C16 H16A . .99(2) ?
C17 C18 . 1.369(3) ?
C17 H17A . .99(2) ?
C18 C19 . 1.386(2) ?
C18 H18A . .96(2) ?
C19 H19A . .955(19) ?

loop_
_geom_hbond_atom_site_label_D
_geom_hbond_atom_site_label_H
_geom_hbond_atom_site_label_A
_geom_hbond_site_symmetry_A
_geom_hbond_distance_DH
_geom_hbond_distance_HA
_geom_hbond_distance_DA
_geom_hbond_angle_DHA
_geom_hbond_publ_flag
O13 H13A N3 4_465 .92(2) 1.89(2) 2.7948(14) 169(2) yes
C16 H16A O13 4_575 .99(2) 2.49(2) 3.3314(18) 142.3(16) yes
C5 H5A O13 . .949(16) 2.394(14) 2.8419(16) 108.5(11) .

loop_
_geom_torsion_atom_site_label_1
_geom_torsion_atom_site_label_2
_geom_torsion_atom_site_label_3
_geom_torsion_atom_site_label_4
_geom_torsion
C5 O1 C2 N3 5.53(16)
C5 O1 C2 C6 -174.27(11)
O1 C2 N3 C4 -1.09(16)
C6 C2 N3 C4 178.69(12)
C2 N3 C4 C12 -125.02(12)
C2 N3 C4 C5 -3.54(14)
C2 O1 C5 C14 -132.27(11)
C2 O1 C5 C4 -6.95(13)
N3 C4 C5 O1 6.35(13)
C12 C4 C5 O1 127.24(11)
N3 C4 C5 C14 127.72(11)
C12 C4 C5 C14 -111.39(13)
N3 C2 C6 C11 -169.62(14)
O1 C2 C6 C11 10.16(19)
N3 C2 C6 C7 8.9(2)
O1 C2 C6 C7 -171.30(13)
C11 C6 C7 C8 -.4(2)
C2 C6 C7 C8 -178.91(15)
C6 C7 C8 C9 -.4(3)
C7 C8 C9 C10 1.4(3)
C8 C9 C10 C11 -1.7(3)
C9 C10 C11 C6 1.0(3)
C7 C6 C11 C10 .1(2)
C2 C6 C11 C10 178.62(15)
N3 C4 C12 O13 68.15(14)
C5 C4 C12 O13 -48.55(14)
O1 C5 C14 C19 51.81(15)
C4 C5 C14 C19 -65.53(16)
O1 C5 C14 C15 -129.16(13)
C4 C5 C14 C15 113.50(14)
C19 C14 C15 C16 .3(2)
C5 C14 C15 C16 -178.78(13)
C14 C15 C16 C17 -.8(3)
C15 C16 C17 C18 .6(3)
C16 C17 C18 C19 .0(3)
C15 C14 C19 C18 .4(2)
C5 C14 C19 C18 179.39(13)
C17 C18 C19 C14 -.5(2)

loop_
_cod_related_entry_id
_cod_related_entry_database
_cod_related_entry_code
1 ChemSpider 21107262
